data_7023439
loop_
_publ_author_name
'Kundu, Suman'
'Maity, Suvendu'
'Saha Sardar, Pinki'
'Ghosh, Sanjib'
'Ghosh, Prasanta'

_publ_section_title
;
 Mono- and di-nuclear photoluminescent complexes of zinc(II), cadmium(II)
 and mercury(II) of a chiral diimine ligand.
;
_journal_issue 36
_journal_name_full 'Dalton transactions (Cambridge, England : 2003)'
_journal_page_first 13026
_journal_page_last 13035
_journal_paper_doi 10.1039/c3dt51348c
_journal_volume 42
_journal_year 2013
_chemical_formula_sum 'C25 H20 Cl2 N4 O Zn'
_chemical_formula_weight 528.72
_chemical_name_systematic
;
?
;
_space_group_IT_number 15
_symmetry_cell_setting monoclinic
_symmetry_space_group_name_Hall '-C 2yc'
_symmetry_space_group_name_H-M 'C 1 2/c 1'
_atom_sites_solution_hydrogens geom
_atom_sites_solution_primary direct
_atom_sites_solution_secondary difmap
_audit_creation_method SHELXL-97
_cell_angle_alpha 90.00
_cell_angle_beta 127.172(14)
_cell_angle_gamma 90.00
_cell_formula_units_Z 8
_cell_length_a 30.490(12)
_cell_length_b 8.823(3)
_cell_length_c 21.293(8)
_cell_measurement_reflns_used 39783
_cell_measurement_temperature 100(2)
_cell_measurement_theta_max 35.9998
_cell_measurement_theta_min 2.6256
_cell_volume 4564(3)
_computing_cell_refinement 'DENZO (Bruker AXS, 2006)'
_computing_data_collection 'DATCOL (Bruker AXS, 2006)'
_computing_data_reduction 'DENZO (Bruker AXS, 2006)'
_computing_structure_refinement 'SHELXL-97 (Sheldrick, 1997)'
_computing_structure_solution 'SHELXS-97 (Sheldrick, 1990)'
_diffrn_ambient_temperature 100(2)
_diffrn_detector_area_resol_mean 18.02
_diffrn_measured_fraction_theta_full 0.997
_diffrn_measured_fraction_theta_max 0.997
_diffrn_measurement_device_type 'Bruker AXS Enraf-Nonius KappaCCD'
_diffrn_measurement_method 'CCD \f- and \w-scans'
_diffrn_radiation_monochromator graphite
_diffrn_radiation_source 'fine-focus sealed tube'
_diffrn_radiation_type MoK\a
_diffrn_radiation_wavelength 0.71073
_diffrn_reflns_av_R_equivalents 0.0638
_diffrn_reflns_av_sigmaI/netI 0.0694
_diffrn_reflns_limit_h_max 27
_diffrn_reflns_limit_h_min -36
_diffrn_reflns_limit_k_max 10
_diffrn_reflns_limit_k_min -10
_diffrn_reflns_limit_l_max 25
_diffrn_reflns_limit_l_min -25
_diffrn_reflns_number 11295
_diffrn_reflns_theta_full 25.00
_diffrn_reflns_theta_max 25.00
_diffrn_reflns_theta_min 2.40
_exptl_absorpt_coefficient_mu 1.337
_exptl_absorpt_correction_T_max 0.741
_exptl_absorpt_correction_T_min 0.665
_exptl_absorpt_correction_type gaussian
_exptl_absorpt_process_details 'SADABS (Bruker AXS, 2008)'
_exptl_crystal_colour red
_exptl_crystal_density_diffrn 1.539
_exptl_crystal_density_method 'not measured'
_exptl_crystal_description prism
_exptl_crystal_F_000 2160
_exptl_crystal_size_max 0.36
_exptl_crystal_size_mid 0.25
_exptl_crystal_size_min 0.22
_refine_diff_density_max 0.804
_refine_diff_density_min -0.939
_refine_diff_density_rms 0.166
_refine_ls_extinction_method none
_refine_ls_goodness_of_fit_ref 1.092
_refine_ls_hydrogen_treatment riding
_refine_ls_matrix_type full
_refine_ls_number_parameters 293
_refine_ls_number_reflns 4004
_refine_ls_number_restraints 0
_refine_ls_restrained_S_all 1.092
_refine_ls_R_factor_all 0.0743
_refine_ls_R_factor_gt 0.0545
_refine_ls_shift/su_max 0.000
_refine_ls_shift/su_mean 0.000
_refine_ls_structure_factor_coef Fsqd
_refine_ls_weighting_details 'calc w=1/[\s^2^(Fo^2^)+(0.0889P)^2^+0.0000P] where P=(Fo^2^+2Fc^2^)/3'
_refine_ls_weighting_scheme calc
_refine_ls_wR_factor_gt 0.1360
_refine_ls_wR_factor_ref 0.1629
_reflns_number_gt 3077
_reflns_number_total 4004
_reflns_threshold_expression >2sigma(I)
_cod_data_source_file c3dt51348c.txt
_cod_data_source_block 1
_cod_depositor_comments
;
The following automatic conversions were performed:

'_symmetry_cell_setting' value 'Monoclinic' changed to 'monoclinic'
according to /home/saulius/struct/CIF-dictionaries/cif_core.dic
dictionary named 'cif_core.dic' version 2.4.2 from 2011-04-26.

Automatic conversion script
Id: cif_fix_values 1891 2012-01-12 08:04:46Z andrius 
;
_cod_original_sg_symbol_H-M C2/c
_cod_database_code 7023439

loop_
_symmetry_equiv_pos_as_xyz
'x, y, z'
'-x, y, -z+1/2'
'x+1/2, y+1/2, z'
'-x+1/2, y+1/2, -z+1/2'
'-x, -y, -z'
'x, -y, z-1/2'
'-x+1/2, -y+1/2, -z'
'x+1/2, -y+1/2, z-1/2'

loop_
_atom_site_label
_atom_site_type_symbol
_atom_site_fract_x
_atom_site_fract_y
_atom_site_fract_z
_atom_site_U_iso_or_equiv
_atom_site_adp_type
_atom_site_occupancy
_atom_site_symmetry_multiplicity
_atom_site_calc_flag
_atom_site_refinement_flags
Zn1 Zn 0.06564(2) 0.71725(6) 0.37737(3) 0.0194(2) Uani 1 1 d .
Cl1 Cl -0.01770(5) 0.62013(13) 0.31998(7) 0.0260(3) Uani 1 1 d .
Cl2 Cl 0.13633(5) 0.57062(13) 0.41862(7) 0.0259(3) Uani 1 1 d .
N1 N 0.07196(15) 0.9320(4) 0.3456(2) 0.0199(9) Uani 1 1 d .
N2 N 0.08609(15) 0.8443(4) 0.4760(2) 0.0181(8) Uani 1 1 d .
N3 N 0.13454(16) 1.0163(4) 0.6126(2) 0.0182(8) Uani 1 1 d .
N4 N 0.1924(2) 1.3036(5) 0.5798(3) 0.0394(12) Uani 1 1 d .
O1 O 0.08767(13) 1.2205(3) 0.52399(18) 0.0195(7) Uani 1 1 d .
C1 C 0.06149(19) 0.9708(6) 0.2765(3) 0.0223(11) Uani 1 1 d .
H1A H 0.0541 0.8933 0.2403 0.027 Uiso 1 1 calc R
C2 C 0.06129(18) 1.1213(5) 0.2567(3) 0.0214(10) Uani 1 1 d .
H2A H 0.0541 1.1467 0.2079 0.026 Uiso 1 1 calc R
C3 C 0.07174(19) 1.2329(5) 0.3096(3) 0.0217(11) Uani 1 1 d .
H3A H 0.0704 1.3366 0.2967 0.026 Uiso 1 1 calc R
C4 C 0.08413(19) 1.1929(5) 0.3816(3) 0.0189(10) Uani 1 1 d .
H4B H 0.0924 1.2689 0.4189 0.023 Uiso 1 1 calc R
C5 C 0.08442(18) 1.0420(5) 0.3987(3) 0.0188(10) Uani 1 1 d .
C6 C 0.09683(18) 0.9855(5) 0.4742(3) 0.0172(10) Uani 1 1 d .
C7 C 0.12268(19) 1.0939(5) 0.5435(3) 0.0174(10) Uani 1 1 d .
C8 C 0.17626(18) 1.1534(5) 0.5611(2) 0.0163(10) Uani 1 1 d .
C9 C 0.20482(16) 1.0473(4) 0.5576(2) 0.0082(8) Uani 1 1 d .
H9A H 0.1912 0.9464 0.5438 0.010 Uiso 1 1 calc R
C10 C 0.2527(2) 1.0825(6) 0.5737(3) 0.0264(12) Uani 1 1 d .
H10A H 0.2734 1.0046 0.5719 0.032 Uiso 1 1 calc R
C11 C 0.2738(2) 1.2277(6) 0.5929(3) 0.0259(11) Uani 1 1 d .
H11A H 0.3082 1.2501 0.6036 0.031 Uiso 1 1 calc R
C12 C 0.2434(2) 1.3399(6) 0.5962(3) 0.0261(11) Uani 1 1 d .
H12A H 0.2569 1.4409 0.6093 0.031 Uiso 1 1 calc R
C13 C 0.12136(18) 0.8662(5) 0.6129(3) 0.0179(10) Uani 1 1 d .
C14 C 0.09734(19) 0.7797(5) 0.5443(3) 0.0183(10) Uani 1 1 d .
C15 C 0.08478(19) 0.6269(5) 0.5437(3) 0.0210(10) Uani 1 1 d .
H15A H 0.0684 0.5693 0.4968 0.025 Uiso 1 1 calc R
C16 C 0.0956(2) 0.5592(5) 0.6093(3) 0.0219(11) Uani 1 1 d .
H16A H 0.0871 0.4553 0.6084 0.026 Uiso 1 1 calc R
C17 C 0.1194(2) 0.6450(5) 0.6779(3) 0.0223(11) Uani 1 1 d .
H17A H 0.1263 0.5992 0.7235 0.027 Uiso 1 1 calc R
C18 C 0.13297(19) 0.7956(5) 0.6804(3) 0.0190(10) Uani 1 1 d .
H18A H 0.1503 0.8513 0.7280 0.023 Uiso 1 1 calc R
C19 C 0.16727(19) 1.0971(5) 0.6873(3) 0.0188(10) Uani 1 1 d .
C20 C 0.2240(2) 1.0810(5) 0.7358(3) 0.0226(11) Uani 1 1 d .
H20A H 0.2417 1.0222 0.7196 0.027 Uiso 1 1 calc R
C21 C 0.2546(2) 1.1526(5) 0.8086(3) 0.0233(11) Uani 1 1 d .
H21A H 0.2935 1.1435 0.8422 0.028 Uiso 1 1 calc R
C22 C 0.2291(2) 1.2371(5) 0.8330(3) 0.0287(12) Uani 1 1 d .
H22A H 0.2504 1.2843 0.8833 0.034 Uiso 1 1 calc R
C23 C 0.1724(2) 1.2525(5) 0.7835(3) 0.0271(12) Uani 1 1 d .
H23A H 0.1549 1.3116 0.7999 0.032 Uiso 1 1 calc R
C24 C 0.1409(2) 1.1823(5) 0.7104(3) 0.0220(11) Uani 1 1 d .
H24A H 0.1019 1.1923 0.6767 0.026 Uiso 1 1 calc R
C25 C 0.0340(2) 1.1856(6) 0.4990(3) 0.0277(12) Uiso 1 1 d .
H25A H 0.0132 1.2797 0.4871 0.042 Uiso 1 1 calc R
H25B H 0.0363 1.1307 0.5409 0.042 Uiso 1 1 calc R
H25C H 0.0152 1.1223 0.4515 0.042 Uiso 1 1 calc R

loop_
_atom_site_aniso_label
_atom_site_aniso_U_11
_atom_site_aniso_U_22
_atom_site_aniso_U_33
_atom_site_aniso_U_23
_atom_site_aniso_U_13
_atom_site_aniso_U_12
Zn1 0.0200(4) 0.0158(3) 0.0233(4) -0.0022(2) 0.0137(3) -0.0006(2)
Cl1 0.0206(7) 0.0255(6) 0.0291(7) -0.0031(5) 0.0135(6) -0.0060(5)
Cl2 0.0254(7) 0.0220(6) 0.0351(7) 0.0029(5) 0.0207(6) 0.0054(5)
N1 0.016(2) 0.019(2) 0.023(2) -0.0013(16) 0.0112(19) 0.0009(16)
N2 0.016(2) 0.018(2) 0.020(2) 0.0007(16) 0.0110(18) 0.0010(16)
N3 0.022(2) 0.018(2) 0.016(2) -0.0020(15) 0.0124(18) -0.0020(17)
N4 0.044(3) 0.038(3) 0.036(3) 0.000(2) 0.024(3) -0.006(2)
O1 0.0159(17) 0.0167(17) 0.0260(18) 0.0016(13) 0.0127(16) 0.0030(13)
C1 0.018(3) 0.034(3) 0.015(2) -0.005(2) 0.010(2) -0.002(2)
C2 0.018(3) 0.029(3) 0.017(2) 0.000(2) 0.011(2) -0.004(2)
C3 0.014(2) 0.027(3) 0.022(3) 0.003(2) 0.010(2) -0.002(2)
C4 0.015(2) 0.019(2) 0.017(2) -0.0004(18) 0.007(2) 0.001(2)
C5 0.015(2) 0.022(2) 0.018(2) -0.0077(19) 0.010(2) -0.005(2)
C6 0.009(2) 0.017(2) 0.022(2) -0.0025(19) 0.008(2) 0.0011(18)
C7 0.020(3) 0.016(2) 0.019(2) 0.0000(18) 0.013(2) 0.0019(19)
C8 0.018(2) 0.019(2) 0.011(2) -0.0003(18) 0.009(2) -0.0027(19)
C9 0.008(2) 0.0081(19) 0.009(2) 0.0008(15) 0.0052(18) -0.0006(16)
C10 0.028(3) 0.028(3) 0.027(3) 0.007(2) 0.018(3) 0.007(2)
C11 0.020(3) 0.039(3) 0.021(3) 0.003(2) 0.013(2) 0.000(2)
C12 0.024(3) 0.027(3) 0.029(3) -0.006(2) 0.017(2) -0.011(2)
C13 0.011(2) 0.019(2) 0.024(3) 0.0005(19) 0.011(2) -0.0005(19)
C14 0.016(2) 0.020(2) 0.021(2) 0.0034(19) 0.013(2) 0.0042(19)
C15 0.022(3) 0.019(2) 0.026(3) -0.001(2) 0.017(2) 0.004(2)
C16 0.027(3) 0.015(2) 0.028(3) -0.001(2) 0.019(2) -0.003(2)
C17 0.030(3) 0.020(2) 0.027(3) 0.003(2) 0.023(2) 0.004(2)
C18 0.022(3) 0.017(2) 0.020(2) 0.0005(18) 0.014(2) -0.001(2)
C19 0.023(3) 0.018(2) 0.017(2) -0.0010(18) 0.013(2) -0.005(2)
C20 0.025(3) 0.021(3) 0.022(3) -0.001(2) 0.014(2) -0.004(2)
C21 0.024(3) 0.022(3) 0.026(3) 0.001(2) 0.016(2) -0.004(2)
C22 0.044(4) 0.018(2) 0.021(3) -0.003(2) 0.018(3) -0.008(2)
C23 0.040(3) 0.021(3) 0.024(3) 0.002(2) 0.021(3) 0.003(2)
C24 0.026(3) 0.020(2) 0.021(3) 0.0001(19) 0.015(2) -0.001(2)

loop_
_atom_type_symbol
_atom_type_description
_atom_type_scat_dispersion_real
_atom_type_scat_dispersion_imag
_atom_type_scat_source
C C 0.0033 0.0016 'International Tables Vol C Tables 4.2.6.8 and 6.1.1.4'
H H 0.0000 0.0000 'International Tables Vol C Tables 4.2.6.8 and 6.1.1.4'
N N 0.0061 0.0033 'International Tables Vol C Tables 4.2.6.8 and 6.1.1.4'
O O 0.0106 0.0060 'International Tables Vol C Tables 4.2.6.8 and 6.1.1.4'
Cl Cl 0.1484 0.1585 'International Tables Vol C Tables 4.2.6.8 and 6.1.1.4'
Zn Zn 0.2839 1.4301 'International Tables Vol C Tables 4.2.6.8 and 6.1.1.4'

loop_
_geom_angle_atom_site_label_1
_geom_angle_atom_site_label_2
_geom_angle_atom_site_label_3
_geom_angle
N1 Zn1 N2 78.95(14)
N1 Zn1 Cl2 114.22(11)
N2 Zn1 Cl2 106.64(11)
N1 Zn1 Cl1 118.50(11)
N2 Zn1 Cl1 107.69(11)
Cl2 Zn1 Cl1 120.93(6)
C1 N1 C5 119.3(4)
C1 N1 Zn1 125.8(3)
C5 N1 Zn1 114.8(3)
C6 N2 C14 121.0(4)
C6 N2 Zn1 114.2(3)
C14 N2 Zn1 123.8(3)
C13 N3 C19 118.2(3)
C13 N3 C7 123.9(4)
C19 N3 C7 117.5(3)
C8 N4 C12 115.8(4)
C25 O1 C7 115.6(3)
N1 C1 C2 121.9(4)
C3 C2 C1 118.5(4)
C2 C3 C4 119.7(4)
C5 C4 C3 119.5(4)
N1 C5 C4 121.1(4)
N1 C5 C6 114.7(4)
C4 C5 C6 124.2(4)
N2 C6 C5 116.6(4)
N2 C6 C7 124.7(4)
C5 C6 C7 118.7(4)
O1 C7 N3 110.4(3)
O1 C7 C6 110.7(4)
N3 C7 C6 110.6(4)
O1 C7 C8 107.7(3)
N3 C7 C8 109.7(4)
C6 C7 C8 107.7(3)
C9 C8 N4 124.6(4)
C9 C8 C7 112.8(4)
N4 C8 C7 122.6(4)
C8 C9 C10 119.1(4)
C9 C10 C11 122.7(5)
C10 C11 C12 118.0(5)
C11 C12 N4 119.8(5)
N3 C13 C14 119.1(4)
N3 C13 C18 122.4(4)
C14 C13 C18 118.5(4)
N2 C14 C15 119.3(4)
N2 C14 C13 120.5(4)
C15 C14 C13 120.1(4)
C16 C15 C14 121.1(4)
C15 C16 C17 119.0(4)
C18 C17 C16 121.0(4)
C17 C18 C13 120.2(4)
C20 C19 C24 121.3(4)
C20 C19 N3 119.2(4)
C24 C19 N3 119.4(4)
C19 C20 C21 118.6(5)
C22 C21 C20 121.0(5)
C21 C22 C23 119.6(5)
C22 C23 C24 120.6(5)
C23 C24 C19 118.8(5)

loop_
_geom_bond_atom_site_label_1
_geom_bond_atom_site_label_2
_geom_bond_distance
Zn1 N1 2.059(4)
Zn1 N2 2.115(4)
Zn1 Cl2 2.1915(14)
Zn1 Cl1 2.2208(15)
N1 C1 1.348(6)
N1 C5 1.358(6)
N2 C6 1.294(6)
N2 C14 1.398(6)
N3 C13 1.385(6)
N3 C19 1.454(5)
N3 C7 1.456(5)
N4 C8 1.385(6)
N4 C12 1.410(7)
O1 C25 1.416(6)
O1 C7 1.423(5)
C1 C2 1.392(7)
C2 C3 1.380(6)
C3 C4 1.385(6)
C4 C5 1.379(6)
C5 C6 1.497(6)
C6 C7 1.519(6)
C7 C8 1.532(6)
C8 C9 1.310(6)
C9 C10 1.319(6)
C10 C11 1.381(7)
C11 C12 1.387(7)
C13 C14 1.401(6)
C13 C18 1.401(6)
C14 C15 1.399(6)
C15 C16 1.364(6)
C16 C17 1.397(6)
C17 C18 1.383(6)
C19 C20 1.387(7)
C19 C24 1.391(6)
C20 C21 1.387(6)
C21 C22 1.383(7)
C22 C23 1.386(8)
C23 C24 1.387(7)
